data_7118350
loop_
_publ_author_name
'Zhang, Ya-Jun'
'Chen, Cheng'
'Tan, Bin'
'Cai, Li-Xuan'
'Yang, Xiao-Dong'
'Zhang, Jie'

_publ_section_title
;
 A dual-stimuli responsive small molecule organic material with tunable
 multi-state response showing turn-on luminescence and photocoloration.
;
_journal_issue 13
_journal_name_full 'Chemical communications (Cambridge, England)'
_journal_page_first 2835
_journal_page_last 2838
_journal_paper_doi 10.1039/c5cc09799a
_journal_volume 52
_journal_year 2016
_chemical_formula_sum 'C23 H23 Br N2 O5'
_chemical_formula_weight 487.34
_chemical_name_systematic
; 
 ? 
;
_space_group_IT_number 14
_symmetry_cell_setting monoclinic
_symmetry_space_group_name_Hall '-P 2yn'
_symmetry_space_group_name_H-M 'P 1 21/n 1'
_atom_sites_solution_hydrogens geom
_atom_sites_solution_primary direct
_atom_sites_solution_secondary difmap
_audit_creation_method SHELXL-97
_audit_update_record
;
2015-10-07 deposited with the CCDC.
2016-01-06 downloaded from the CCDC.
;
_cell_angle_alpha 90.00
_cell_angle_beta 97.623(4)
_cell_angle_gamma 90.00
_cell_formula_units_Z 4
_cell_length_a 14.4012(6)
_cell_length_b 10.1201(5)
_cell_length_c 15.5792(7)
_cell_measurement_reflns_used 3573
_cell_measurement_temperature 173(2)
_cell_measurement_theta_max 74.1670
_cell_measurement_theta_min 4.4650
_cell_volume 2250.47(18)
_computing_cell_refinement
;
CrysAlisPro, Agilent Technologies,
Version 1.171.36.32 (release 02-08-2013 CrysAlis171 .NET)
(compiled Aug  2 2013,16:46:58)
;
_computing_data_collection
;
CrysAlisPro, Agilent Technologies,
Version 1.171.36.32 (release 02-08-2013 CrysAlis171 .NET)
(compiled Aug  2 2013,16:46:58)
;
_computing_data_reduction
;
CrysAlisPro, Agilent Technologies,
Version 1.171.36.32 (release 02-08-2013 CrysAlis171 .NET)
(compiled Aug  2 2013,16:46:58)
;
_computing_molecular_graphics 'DIAMOND. Version 3.0. Crystal Impact'
_computing_structure_refinement 'SHELXL-97 (Sheldrick, 1997)'
_computing_structure_solution 'SHELXS-97 (Sheldrick, 1990)'
_diffrn_ambient_temperature 173(2)
_diffrn_measured_fraction_theta_full 0.974
_diffrn_measured_fraction_theta_max 0.974
_diffrn_measurement_device_type 'SuperNova, Dual, Cu at zero, Atlas'
_diffrn_measurement_method '\w scans'
_diffrn_radiation_monochromator graphite
_diffrn_radiation_source 'fine-focus sealed tube'
_diffrn_radiation_type CuK\a
_diffrn_radiation_wavelength 1.54178
_diffrn_reflns_av_R_equivalents 0.0211
_diffrn_reflns_av_sigmaI/netI 0.0256
_diffrn_reflns_limit_h_max 12
_diffrn_reflns_limit_h_min -18
_diffrn_reflns_limit_k_max 11
_diffrn_reflns_limit_k_min -12
_diffrn_reflns_limit_l_max 18
_diffrn_reflns_limit_l_min -19
_diffrn_reflns_number 9010
_diffrn_reflns_theta_full 74.57
_diffrn_reflns_theta_max 74.57
_diffrn_reflns_theta_min 3.93
_exptl_absorpt_coefficient_mu 2.799
_exptl_absorpt_correction_T_max 1.00000
_exptl_absorpt_correction_T_min 0.74994
_exptl_absorpt_correction_type multi-scan
_exptl_absorpt_process_details
;
CrysAlisPro, Agilent Technologies,
Version 1.171.36.32 (release 02-08-2013 CrysAlis171 .NET)
(compiled Aug  2 2013,16:46:58)
Empirical absorption correction using spherical harmonics,
 implemented in SCALE3 ABSPACK scaling algorithm.
;
_exptl_crystal_colour yellow
_exptl_crystal_density_diffrn 1.438
_exptl_crystal_density_method 'not measured'
_exptl_crystal_description block
_exptl_crystal_F_000 1000
_exptl_crystal_size_max 0.31
_exptl_crystal_size_mid 0.22
_exptl_crystal_size_min 0.08
_refine_diff_density_max 0.373
_refine_diff_density_min -0.588
_refine_diff_density_rms 0.051
_refine_ls_extinction_method none
_refine_ls_goodness_of_fit_ref 1.050
_refine_ls_hydrogen_treatment mixed
_refine_ls_matrix_type full
_refine_ls_number_parameters 282
_refine_ls_number_reflns 4483
_refine_ls_number_restraints 0
_refine_ls_restrained_S_all 1.050
_refine_ls_R_factor_all 0.0569
_refine_ls_R_factor_gt 0.0450
_refine_ls_shift/su_max 0.001
_refine_ls_shift/su_mean 0.000
_refine_ls_structure_factor_coef Fsqd
_refine_ls_weighting_details 'calc w=1/[\s^2^(Fo^2^)+(0.0702P)^2^+0.7180P] where P=(Fo^2^+2Fc^2^)/3'
_refine_ls_weighting_scheme calc
_refine_ls_wR_factor_gt 0.1247
_refine_ls_wR_factor_ref 0.1375
_reflns_number_gt 3534
_reflns_number_total 4483
_reflns_threshold_expression >2sigma(I)
_cod_data_source_file c5cc09799a2.cif
_cod_data_source_block 1
_cod_depositor_comments
;
The following automatic conversions were performed:

'_symmetry_cell_setting' value 'Monoclinic' changed to 'monoclinic'
according to
/usr/data/users/saulius/crontab/automatic-downloads/rss-feeds/RSC/lib/dictionaries/cif_core.dic
dictionary named 'cif_core.dic' version 2.4.2 from 2011-04-26.

Automatic conversion script
Id: cif_fix_values 4268 2015-11-12 08:31:59Z antanas 

 Adding full bibliography for 7118350--7118352.cif.
;
_cod_original_sg_symbol_H-M P2(1)/n
_cod_database_code 7118350

loop_
_symmetry_equiv_pos_as_xyz
'x, y, z'
'-x+1/2, y+1/2, -z+1/2'
'-x, -y, -z'
'x-1/2, -y-1/2, z-1/2'

loop_
_atom_site_label
_atom_site_type_symbol
_atom_site_fract_x
_atom_site_fract_y
_atom_site_fract_z
_atom_site_U_iso_or_equiv
_atom_site_adp_type
_atom_site_occupancy
_atom_site_symmetry_multiplicity
_atom_site_calc_flag
_atom_site_refinement_flags
Br1 Br 0.11709(3) 0.22361(4) 0.16406(3) 0.08697(19) Uani 1 1 d .
O1 O -0.70867(16) -0.0699(3) -0.12956(18) 0.0987(9) Uani 1 1 d .
O2 O -0.64448(14) 0.0711(3) -0.21420(15) 0.0800(7) Uani 1 1 d .
O3 O -0.33672(17) -0.3339(3) 0.06869(17) 0.0896(8) Uani 1 1 d .
O4 O -0.49170(17) -0.3485(3) 0.06580(19) 0.0918(8) Uani 1 1 d .
N1 N 0.0677(2) 0.8334(3) 0.20718(16) 0.0699(7) Uani 1 1 d .
N2 N -0.24643(13) 0.1319(2) -0.08797(13) 0.0462(5) Uani 1 1 d .
C1 C 0.0959(2) 0.7095(3) 0.19935(19) 0.0628(7) Uani 1 1 d .
H1 H 0.1566 0.6863 0.2267 0.075 Uiso 1 1 calc R
C2 C 0.0429(2) 0.6124(3) 0.15410(17) 0.0559(6) Uani 1 1 d .
H2 H 0.0674 0.5258 0.1501 0.067 Uiso 1 1 calc R
C3 C -0.04728(19) 0.6432(3) 0.11417(16) 0.0510(6) Uani 1 1 d .
C4 C -0.0759(2) 0.7738(3) 0.1199(2) 0.0650(7) Uani 1 1 d .
H4 H -0.1355 0.8011 0.0921 0.078 Uiso 1 1 calc R
C5 C -0.0165(3) 0.8640(3) 0.1668(2) 0.0733(9) Uani 1 1 d .
H5 H -0.0374 0.9526 0.1702 0.088 Uiso 1 1 calc R
C6 C -0.10875(19) 0.5457(3) 0.06659(17) 0.0539(6) Uani 1 1 d .
H6 H -0.1625 0.5770 0.0303 0.065 Uiso 1 1 calc R
C7 C -0.09438(19) 0.4164(3) 0.07083(17) 0.0541(6) Uani 1 1 d .
H7 H -0.0423 0.3856 0.1095 0.065 Uiso 1 1 calc R
C8 C -0.15231(18) 0.3172(3) 0.02060(17) 0.0494(6) Uani 1 1 d .
C9 C -0.11837(18) 0.1889(3) 0.01596(17) 0.0516(6) Uani 1 1 d .
H9 H -0.0618 0.1643 0.0508 0.062 Uiso 1 1 calc R
C10 C -0.16569(17) 0.0981(3) -0.03827(17) 0.0507(6) Uani 1 1 d .
H10 H -0.1418 0.0110 -0.0410 0.061 Uiso 1 1 calc R
C11 C -0.28279(18) 0.2538(3) -0.08163(19) 0.0551(6) Uani 1 1 d .
H11 H -0.3406 0.2752 -0.1155 0.066 Uiso 1 1 calc R
C12 C -0.23856(19) 0.3466(3) -0.02799(19) 0.0562(6) Uani 1 1 d .
H12 H -0.2661 0.4311 -0.0235 0.067 Uiso 1 1 calc R
C13 C -0.29421(17) 0.0366(3) -0.15127(16) 0.0495(6) Uani 1 1 d .
H13A H -0.2488 -0.0315 -0.1645 0.059 Uiso 1 1 calc R
H13B H -0.3170 0.0835 -0.2058 0.059 Uiso 1 1 calc R
C14 C -0.37584(16) -0.0296(3) -0.11691(15) 0.0454(5) Uani 1 1 d .
C15 C -0.36075(18) -0.1306(3) -0.05678(16) 0.0493(6) Uani 1 1 d .
H15 H -0.2985 -0.1565 -0.0356 0.059 Uiso 1 1 calc R
C16 C -0.43556(19) -0.1944(3) -0.02703(17) 0.0523(6) Uani 1 1 d .
C17 C -0.52674(19) -0.1583(3) -0.05938(17) 0.0532(6) Uani 1 1 d .
H17 H -0.5783 -0.2026 -0.0399 0.064 Uiso 1 1 calc R
C18 C -0.54236(17) -0.0580(3) -0.11982(16) 0.0490(6) Uani 1 1 d .
C19 C -0.46654(17) 0.0070(3) -0.14848(15) 0.0471(5) Uani 1 1 d .
H19 H -0.4773 0.0763 -0.1897 0.056 Uiso 1 1 calc R
C20 C -0.4143(2) -0.2991(3) 0.0404(2) 0.0640(7) Uani 1 1 d .
C21 C -0.4769(3) -0.4464(5) 0.1352(4) 0.125(2) Uani 1 1 d .
H21A H -0.4365 -0.5173 0.1186 0.188 Uiso 1 1 calc R
H21B H -0.5374 -0.4836 0.1453 0.188 Uiso 1 1 calc R
H21C H -0.4470 -0.4041 0.1884 0.188 Uiso 1 1 calc R
C22 C -0.6408(2) -0.0221(4) -0.15415(18) 0.0622(7) Uani 1 1 d .
C23 C -0.7360(2) 0.1143(6) -0.2535(3) 0.1145(18) Uani 1 1 d .
H23A H -0.7736 0.0373 -0.2745 0.172 Uiso 1 1 calc R
H23B H -0.7293 0.1733 -0.3021 0.172 Uiso 1 1 calc R
H23C H -0.7673 0.1615 -0.2104 0.172 Uiso 1 1 calc R
O1W O 0.2035(2) 0.9311(4) 0.3472(2) 0.1159(11) Uani 1 1 d .

loop_
_atom_site_aniso_label
_atom_site_aniso_U_11
_atom_site_aniso_U_22
_atom_site_aniso_U_33
_atom_site_aniso_U_23
_atom_site_aniso_U_13
_atom_site_aniso_U_12
Br1 0.0706(3) 0.0668(3) 0.1136(4) -0.0223(2) -0.0245(2) 0.01795(16)
O1 0.0454(11) 0.145(3) 0.1053(18) 0.0265(18) 0.0081(11) -0.0123(14)
O2 0.0485(11) 0.115(2) 0.0759(14) 0.0209(14) 0.0076(10) 0.0191(12)
O3 0.0672(14) 0.106(2) 0.0960(17) 0.0401(16) 0.0137(12) 0.0157(14)
O4 0.0705(14) 0.0884(18) 0.120(2) 0.0516(16) 0.0267(13) 0.0063(13)
N1 0.0849(19) 0.0665(17) 0.0583(14) -0.0056(12) 0.0095(13) -0.0171(14)
N2 0.0386(10) 0.0491(11) 0.0509(11) 0.0036(9) 0.0056(8) -0.0014(9)
C1 0.0715(19) 0.0631(19) 0.0524(15) 0.0106(13) 0.0023(13) -0.0129(15)
C2 0.0636(16) 0.0513(15) 0.0516(14) 0.0083(11) 0.0040(12) -0.0060(13)
C3 0.0568(14) 0.0492(14) 0.0490(13) 0.0013(11) 0.0142(11) -0.0023(12)
C4 0.0632(18) 0.0594(18) 0.0733(19) -0.0075(14) 0.0122(15) 0.0041(14)
C5 0.087(2) 0.0572(18) 0.079(2) -0.0151(16) 0.0209(18) 0.0004(16)
C6 0.0502(13) 0.0532(15) 0.0581(15) -0.0019(12) 0.0065(11) 0.0002(12)
C7 0.0513(14) 0.0556(15) 0.0544(14) 0.0025(12) 0.0037(11) -0.0047(12)
C8 0.0456(12) 0.0511(14) 0.0517(13) 0.0062(11) 0.0067(10) -0.0022(11)
C9 0.0446(13) 0.0509(14) 0.0570(14) 0.0089(12) -0.0013(11) 0.0012(11)
C10 0.0447(12) 0.0479(14) 0.0587(14) 0.0084(11) 0.0037(11) 0.0037(11)
C11 0.0404(12) 0.0540(15) 0.0693(17) 0.0036(13) 0.0010(12) 0.0047(11)
C12 0.0475(13) 0.0498(15) 0.0706(17) 0.0003(13) 0.0054(12) 0.0051(11)
C13 0.0439(12) 0.0576(15) 0.0476(13) -0.0033(11) 0.0078(10) -0.0029(11)
C14 0.0419(12) 0.0500(14) 0.0450(12) -0.0077(10) 0.0077(9) -0.0022(10)
C15 0.0454(12) 0.0527(14) 0.0500(13) -0.0027(11) 0.0071(10) 0.0016(11)
C16 0.0543(14) 0.0500(14) 0.0530(14) -0.0029(11) 0.0090(11) 0.0003(11)
C17 0.0500(13) 0.0560(15) 0.0554(14) -0.0073(12) 0.0127(11) -0.0075(12)
C18 0.0397(12) 0.0587(15) 0.0492(13) -0.0094(11) 0.0076(10) -0.0022(11)
C19 0.0459(12) 0.0520(14) 0.0440(12) -0.0053(10) 0.0081(10) 0.0008(11)
C20 0.0652(18) 0.0589(17) 0.0704(18) 0.0066(14) 0.0178(15) 0.0031(14)
C21 0.103(3) 0.126(4) 0.153(4) 0.089(4) 0.039(3) 0.013(3)
C22 0.0467(14) 0.084(2) 0.0557(15) -0.0066(15) 0.0070(12) 0.0008(14)
C23 0.0528(19) 0.195(6) 0.095(3) 0.035(3) 0.0072(18) 0.039(3)
O1W 0.121(2) 0.124(3) 0.101(2) -0.0473(19) 0.0094(17) -0.015(2)

loop_
_atom_type_symbol
_atom_type_description
_atom_type_scat_dispersion_real
_atom_type_scat_dispersion_imag
_atom_type_scat_source
C C 0.0181 0.0091 'International Tables Vol C Tables 4.2.6.8 and 6.1.1.4'
H H 0.0000 0.0000 'International Tables Vol C Tables 4.2.6.8 and 6.1.1.4'
N N 0.0311 0.0180 'International Tables Vol C Tables 4.2.6.8 and 6.1.1.4'
O O 0.0492 0.0322 'International Tables Vol C Tables 4.2.6.8 and 6.1.1.4'
Br Br -0.6763 1.2805 'International Tables Vol C Tables 4.2.6.8 and 6.1.1.4'

loop_
_geom_angle_atom_site_label_1
_geom_angle_atom_site_label_2
_geom_angle_atom_site_label_3
_geom_angle
C22 O2 C23 117.6(3)
C20 O4 C21 115.5(3)
C5 N1 C1 116.6(3)
C11 N2 C10 120.1(2)
C11 N2 C13 119.6(2)
C10 N2 C13 120.3(2)
N1 C1 C2 124.4(3)
C1 C2 C3 119.1(3)
C4 C3 C2 116.6(3)
C4 C3 C6 120.7(3)
C2 C3 C6 122.7(3)
C3 C4 C5 119.4(3)
N1 C5 C4 123.8(3)
C7 C6 C3 124.2(3)
C6 C7 C8 125.2(3)
C9 C8 C12 117.6(2)
C9 C8 C7 119.2(2)
C12 C8 C7 123.1(3)
C10 C9 C8 120.6(2)
N2 C10 C9 120.3(2)
N2 C11 C12 121.5(2)
C11 C12 C8 119.8(3)
N2 C13 C14 111.54(19)
C19 C14 C15 119.6(2)
C19 C14 C13 119.8(2)
C15 C14 C13 120.5(2)
C14 C15 C16 120.7(2)
C15 C16 C17 119.6(3)
C15 C16 C20 118.0(3)
C17 C16 C20 122.4(3)
C18 C17 C16 120.0(2)
C17 C18 C19 120.0(2)
C17 C18 C22 118.9(2)
C19 C18 C22 121.1(3)
C14 C19 C18 120.1(2)
O3 C20 O4 123.9(3)
O3 C20 C16 124.1(3)
O4 C20 C16 112.0(3)
O1 C22 O2 123.7(3)
O1 C22 C18 124.3(3)
O2 C22 C18 111.9(2)

loop_
_geom_bond_atom_site_label_1
_geom_bond_atom_site_label_2
_geom_bond_distance
O1 C22 1.198(4)
O2 C22 1.325(4)
O2 C23 1.445(4)
O3 C20 1.199(4)
O4 C20 1.329(4)
O4 C21 1.462(4)
N1 C5 1.327(4)
N1 C1 1.328(4)
N2 C11 1.349(3)
N2 C10 1.353(3)
N2 C13 1.482(3)
C1 C2 1.379(4)
C2 C3 1.399(4)
C3 C4 1.391(4)
C3 C6 1.460(4)
C4 C5 1.391(5)
C6 C7 1.326(4)
C7 C8 1.463(4)
C8 C9 1.393(4)
C8 C12 1.398(4)
C9 C10 1.368(4)
C11 C12 1.358(4)
C13 C14 1.512(3)
C14 C19 1.384(3)
C14 C15 1.384(4)
C15 C16 1.388(4)
C16 C17 1.391(4)
C16 C20 1.494(4)
C17 C18 1.383(4)
C18 C19 1.398(4)
C18 C22 1.492(4)
